data_2217643
loop_
_publ_author_name
'Li-Cai Zhu'
'Zhen-Gang Zhao'
'Shu-Juan Yu'

_publ_section_title
;
 2-Hydroxy-1,6,7,8-tetramethoxy-3-methylanthraquinone
;
_journal_coeditor_code RZ2185
_journal_issue 2
_journal_name_full 'Acta Crystallographica Section E'
_journal_page_first o371
_journal_page_last o371
_journal_paper_doi 10.1107/S1600536807067864
_journal_volume 64
_journal_year 2008
_chemical_formula_iupac 'C19 H18 O7'
_chemical_formula_moiety 'C19 H18 O7'
_chemical_formula_sum 'C19 H18 O7'
_chemical_formula_weight 358.33
_chemical_name_systematic
;
2-Hydroxy-1,6,7,8-tetramethoxy-3-methylanthraquinone
;
_space_group_IT_number 14
_symmetry_cell_setting monoclinic
_symmetry_space_group_name_Hall '-P 2yn'
_symmetry_space_group_name_H-M 'P 1 21/n 1'
_atom_sites_solution_hydrogens geom
_atom_sites_solution_primary direct
_atom_sites_solution_secondary difmap
_audit_creation_method SHELXL-97
_cell_angle_alpha 90.00
_cell_angle_beta 106.581(2)
_cell_angle_gamma 90.00
_cell_formula_units_Z 4
_cell_length_a 12.2960(3)
_cell_length_b 7.8545(2)
_cell_length_c 18.3361(5)
_cell_measurement_reflns_used 3645
_cell_measurement_temperature 296(2)
_cell_measurement_theta_max 28.00
_cell_measurement_theta_min 1.36
_cell_volume 1697.24(8)
_computing_cell_refinement 'SAINT (Bruker, 2004)'
_computing_data_collection 'APEX2 (Bruker, 2004)'
_computing_data_reduction 'SAINT (Bruker, 2004)'
_computing_molecular_graphics 'SHELXTL (Bruker, 2004)'
_computing_publication_material 'SHELXTL (Bruker, 2004)'
_computing_structure_refinement 'SHELXL97 (Sheldrick, 1997)'
_computing_structure_solution 'SHELXS97 (Sheldrick, 1997)'
_diffrn_ambient_temperature 296(2)
_diffrn_measured_fraction_theta_full 0.995
_diffrn_measured_fraction_theta_max 0.995
_diffrn_measurement_device_type 'Bruker APEXII area-detector'
_diffrn_measurement_method 'f and \w'
_diffrn_radiation_monochromator graphite
_diffrn_radiation_source 'fine-focus sealed tube'
_diffrn_radiation_type MoK\a
_diffrn_radiation_wavelength 0.71073
_diffrn_reflns_av_R_equivalents 0.0322
_diffrn_reflns_av_sigmaI/netI 0.0319
_diffrn_reflns_limit_h_max 15
_diffrn_reflns_limit_h_min -15
_diffrn_reflns_limit_k_max 10
_diffrn_reflns_limit_k_min -10
_diffrn_reflns_limit_l_max 23
_diffrn_reflns_limit_l_min -23
_diffrn_reflns_number 13295
_diffrn_reflns_theta_full 27.50
_diffrn_reflns_theta_max 27.50
_diffrn_reflns_theta_min 1.78
_diffrn_standards_number 0
_exptl_absorpt_coefficient_mu 0.108
_exptl_absorpt_correction_type none
_exptl_crystal_colour yellow
_exptl_crystal_density_diffrn 1.402
_exptl_crystal_density_method 'not measured'
_exptl_crystal_description block
_exptl_crystal_F_000 752
_exptl_crystal_size_max 0.30
_exptl_crystal_size_mid 0.28
_exptl_crystal_size_min 0.26
_refine_diff_density_max 0.187
_refine_diff_density_min -0.207
_refine_ls_extinction_method none
_refine_ls_goodness_of_fit_ref 1.023
_refine_ls_hydrogen_treatment constr
_refine_ls_matrix_type full
_refine_ls_number_parameters 241
_refine_ls_number_reflns 3871
_refine_ls_number_restraints 0
_refine_ls_restrained_S_all 1.023
_refine_ls_R_factor_all 0.0729
_refine_ls_R_factor_gt 0.0457
_refine_ls_shift/su_max 0.000
_refine_ls_shift/su_mean 0.000
_refine_ls_structure_factor_coef Fsqd
_refine_ls_weighting_details 'calc w=1/[\s^2^(Fo^2^)+(0.0598P)^2^+0.2883P] where P=(Fo^2^+2Fc^2^)/3'
_refine_ls_weighting_scheme calc
_refine_ls_wR_factor_gt 0.1156
_refine_ls_wR_factor_ref 0.1330
_reflns_number_gt 2527
_reflns_number_total 3871
_reflns_threshold_expression I>2\s(I)
_cod_data_source_file rz2185.cif
_cod_data_source_block I
_cod_original_sg_symbol_H-M 'P 21/n'
_cod_database_code 2217643
_cod_database_fobs_code 2217643

loop_
_symmetry_equiv_pos_as_xyz
'x, y, z'
'-x+1/2, y+1/2, -z+1/2'
'-x, -y, -z'
'x-1/2, -y-1/2, z-1/2'

loop_
_atom_site_type_symbol
_atom_site_label
_atom_site_fract_x
_atom_site_fract_y
_atom_site_fract_z
_atom_site_U_iso_or_equiv
_atom_site_adp_type
_atom_site_calc_flag
_atom_site_refinement_flags
_atom_site_occupancy
C C1 0.12772(16) 0.3847(2) -0.08053(10) 0.0478(4) Uani d . 1
C C2 0.23670(15) 0.3514(2) -0.03234(10) 0.0479(4) Uani d . 1
C C3 0.25066(14) 0.2624(2) 0.03525(9) 0.0417(4) Uani d . 1
C C4 0.15663(13) 0.2073(2) 0.05800(9) 0.0391(4) Uani d . 1
C C5 0.04861(13) 0.2443(2) 0.00932(9) 0.0394(4) Uani d . 1
C C6 0.03506(15) 0.3313(2) -0.05891(9) 0.0452(4) Uani d . 1
H H6 -0.0376 0.3536 -0.0902 0.054 Uiso calc R 1
C C7 -0.05610(14) 0.1888(2) 0.02762(9) 0.0419(4) Uani d . 1
C C8 -0.04420(13) 0.10489(19) 0.10100(9) 0.0391(4) Uani d . 1
C C9 0.06335(13) 0.07377(19) 0.15239(9) 0.0385(4) Uani d . 1
C C10 0.16909(14) 0.1101(2) 0.12996(9) 0.0420(4) Uani d . 1
C C11 0.06680(13) -0.0001(2) 0.22235(9) 0.0404(4) Uani d . 1
C C12 -0.03346(14) -0.0496(2) 0.23820(9) 0.0447(4) Uani d . 1
C C13 -0.14001(14) -0.0222(2) 0.18680(9) 0.0459(4) Uani d . 1
C C14 -0.14247(14) 0.0570(2) 0.11918(9) 0.0444(4) Uani d . 1
H H14 -0.2124 0.0793 0.0844 0.053 Uiso calc R 1
C C15 0.01444(17) 0.4980(3) -0.19883(11) 0.0645(5) Uani d . 1
H H15A -0.0223 0.3913 -0.2157 0.097 Uiso calc R 1
H H15B 0.0236 0.5600 -0.2418 0.097 Uiso calc R 1
H H15C -0.0311 0.5634 -0.1744 0.097 Uiso calc R 1
C C16 0.3571(2) 0.5740(3) -0.04686(16) 0.0795(7) Uani d . 1
H H16A 0.2951 0.6370 -0.0794 0.119 Uiso calc R 1
H H16B 0.4246 0.5946 -0.0619 0.119 Uiso calc R 1
H H16C 0.3690 0.6098 0.0049 0.119 Uiso calc R 1
C C17 0.41092(17) 0.0855(3) 0.06199(13) 0.0682(6) Uani d . 1
H H17A 0.3652 -0.0108 0.0666 0.102 Uiso calc R 1
H H17B 0.4855 0.0729 0.0967 0.102 Uiso calc R 1
H H17C 0.4163 0.0920 0.0109 0.102 Uiso calc R 1
C C18 0.21311(19) 0.1135(3) 0.32189(12) 0.0727(6) Uani d . 1
H H18A 0.2443 0.1858 0.2907 0.109 Uiso calc R 1
H H18B 0.2723 0.0790 0.3660 0.109 Uiso calc R 1
H H18C 0.1559 0.1745 0.3375 0.109 Uiso calc R 1
C C19 -0.24641(16) -0.0758(3) 0.20556(12) 0.0666(6) Uani d . 1
H H19A -0.3114 -0.0311 0.1680 0.100 Uiso calc R 1
H H19B -0.2450 -0.0327 0.2548 0.100 Uiso calc R 1
H H19C -0.2507 -0.1978 0.2058 0.100 Uiso calc R 1
O O1 0.12327(11) 0.46722(18) -0.14620(7) 0.0641(4) Uani d . 1
O O2 0.33123(11) 0.39758(17) -0.05315(8) 0.0617(4) Uani d . 1
O O3 0.36000(9) 0.23760(15) 0.07962(6) 0.0495(3) Uani d . 1
O O4 0.26068(10) 0.05769(19) 0.16791(7) 0.0642(4) Uani d . 1
O O5 -0.14949(10) 0.21417(18) -0.01744(7) 0.0581(4) Uani d . 1
O O6 0.16389(10) -0.03329(16) 0.27947(6) 0.0510(3) Uani d . 1
O O7 -0.02886(10) -0.12633(19) 0.30522(7) 0.0599(4) Uani d . 1
H H7 0.0376 -0.1434 0.3291 0.090 Uiso calc R 1

loop_
_atom_site_aniso_label
_atom_site_aniso_U_11
_atom_site_aniso_U_22
_atom_site_aniso_U_33
_atom_site_aniso_U_12
_atom_site_aniso_U_13
_atom_site_aniso_U_23
C1 0.0551(11) 0.0446(9) 0.0446(9) 0.0084(8) 0.0161(8) 0.0035(8)
C2 0.0478(10) 0.0460(9) 0.0522(10) 0.0032(8) 0.0180(8) -0.0028(8)
C3 0.0395(9) 0.0421(9) 0.0407(9) 0.0039(7) 0.0069(7) -0.0082(7)
C4 0.0396(9) 0.0387(8) 0.0363(8) 0.0037(7) 0.0064(7) -0.0053(7)
C5 0.0412(9) 0.0371(8) 0.0367(8) 0.0034(7) 0.0061(7) -0.0039(7)
C6 0.0450(9) 0.0420(9) 0.0455(9) 0.0075(7) 0.0080(7) 0.0007(8)
C7 0.0409(9) 0.0399(9) 0.0401(8) 0.0051(7) 0.0038(7) -0.0022(7)
C8 0.0399(9) 0.0369(8) 0.0368(8) 0.0029(7) 0.0047(7) -0.0036(7)
C9 0.0396(8) 0.0349(8) 0.0376(8) 0.0017(7) 0.0056(7) -0.0034(7)
C10 0.0388(9) 0.0431(9) 0.0392(9) 0.0036(7) 0.0032(7) -0.0049(7)
C11 0.0386(8) 0.0389(8) 0.0379(8) 0.0025(7) 0.0017(7) -0.0031(7)
C12 0.0474(10) 0.0459(9) 0.0379(8) 0.0022(8) 0.0078(7) 0.0005(7)
C13 0.0426(9) 0.0484(10) 0.0450(9) 0.0006(8) 0.0098(7) -0.0017(8)
C14 0.0368(8) 0.0475(9) 0.0435(9) 0.0043(7) 0.0026(7) -0.0019(8)
C15 0.0741(14) 0.0684(13) 0.0482(10) 0.0172(11) 0.0129(10) 0.0118(10)
C16 0.0717(15) 0.0681(14) 0.1065(19) -0.0097(12) 0.0382(14) 0.0046(14)
C17 0.0536(11) 0.0765(14) 0.0700(13) 0.0212(10) 0.0104(10) -0.0125(11)
C18 0.0665(13) 0.0868(16) 0.0526(11) -0.0165(12) -0.0026(10) -0.0160(11)
C19 0.0477(11) 0.0890(15) 0.0636(12) -0.0002(10) 0.0165(9) 0.0115(11)
O1 0.0621(8) 0.0764(9) 0.0543(8) 0.0081(7) 0.0177(7) 0.0207(7)
O2 0.0554(8) 0.0657(9) 0.0712(9) 0.0024(7) 0.0298(7) 0.0041(7)
O3 0.0375(6) 0.0581(7) 0.0487(7) 0.0028(5) 0.0056(5) -0.0093(6)
O4 0.0424(7) 0.0934(11) 0.0526(7) 0.0150(7) 0.0069(6) 0.0189(7)
O5 0.0399(7) 0.0773(9) 0.0495(7) 0.0038(6) 0.0005(6) 0.0141(7)
O6 0.0447(7) 0.0585(7) 0.0411(6) -0.0002(6) -0.0016(5) 0.0051(6)
O7 0.0489(7) 0.0822(10) 0.0461(7) 0.0018(7) 0.0096(6) 0.0156(7)

loop_
_atom_type_symbol
_atom_type_description
_atom_type_scat_dispersion_real
_atom_type_scat_dispersion_imag
_atom_type_scat_source
C C 0.0033 0.0016 'International Tables Vol C Tables 4.2.6.8 and 6.1.1.4'
H H 0.0000 0.0000 'International Tables Vol C Tables 4.2.6.8 and 6.1.1.4'
O O 0.0106 0.0060 'International Tables Vol C Tables 4.2.6.8 and 6.1.1.4'

loop_
_geom_angle_atom_site_label_1
_geom_angle_atom_site_label_2
_geom_angle_atom_site_label_3
_geom_angle
O1 C1 C6 125.14(16)
O1 C1 C2 115.97(16)
C6 C1 C2 118.88(16)
O2 C2 C3 118.82(16)
O2 C2 C1 120.56(16)
C3 C2 C1 120.52(16)
O3 C3 C2 116.80(15)
O3 C3 C4 122.02(15)
C2 C3 C4 121.13(15)
C5 C4 C3 117.20(15)
C5 C4 C10 120.50(14)
C3 C4 C10 122.29(14)
C6 C5 C4 121.45(15)
C6 C5 C7 117.22(14)
C4 C5 C7 121.32(15)
C1 C6 C5 120.80(16)
C1 C6 H6 119.6
C5 C6 H6 119.6
O5 C7 C8 121.37(16)
O5 C7 C5 120.42(15)
C8 C7 C5 118.21(14)
C14 C8 C9 120.37(15)
C14 C8 C7 118.30(14)
C9 C8 C7 121.33(15)
C11 C9 C8 117.57(15)
C11 C9 C10 121.97(14)
C8 C9 C10 120.37(14)
O4 C10 C4 121.60(15)
O4 C10 C9 120.89(15)
C4 C10 C9 117.48(13)
O6 C11 C9 124.92(15)
O6 C11 C12 114.54(14)
C9 C11 C12 120.53(14)
O7 C12 C13 118.00(15)
O7 C12 C11 120.03(14)
C13 C12 C11 121.98(15)
C14 C13 C12 116.89(15)
C14 C13 C19 122.28(16)
C12 C13 C19 120.83(16)
C13 C14 C8 122.57(15)
C13 C14 H14 118.7
C8 C14 H14 118.7
O1 C15 H15A 109.5
O1 C15 H15B 109.5
H15A C15 H15B 109.5
O1 C15 H15C 109.5
H15A C15 H15C 109.5
H15B C15 H15C 109.5
O2 C16 H16A 109.5
O2 C16 H16B 109.5
H16A C16 H16B 109.5
O2 C16 H16C 109.5
H16A C16 H16C 109.5
H16B C16 H16C 109.5
O3 C17 H17A 109.5
O3 C17 H17B 109.5
H17A C17 H17B 109.5
O3 C17 H17C 109.5
H17A C17 H17C 109.5
H17B C17 H17C 109.5
O6 C18 H18A 109.5
O6 C18 H18B 109.5
H18A C18 H18B 109.5
O6 C18 H18C 109.5
H18A C18 H18C 109.5
H18B C18 H18C 109.5
C13 C19 H19A 109.5
C13 C19 H19B 109.5
H19A C19 H19B 109.5
C13 C19 H19C 109.5
H19A C19 H19C 109.5
H19B C19 H19C 109.5
C1 O1 C15 118.27(15)
C2 O2 C16 115.05(15)
C3 O3 C17 113.79(13)
C11 O6 C18 113.88(14)
C12 O7 H7 109.5

loop_
_geom_bond_atom_site_label_1
_geom_bond_atom_site_label_2
_geom_bond_distance
C1 O1 1.355(2)
C1 C6 1.374(2)
C1 C2 1.403(2)
C2 O2 1.372(2)
C2 C3 1.390(2)
C3 O3 1.3723(19)
C3 C4 1.405(2)
C4 C5 1.403(2)
C4 C10 1.494(2)
C5 C6 1.393(2)
C5 C7 1.485(2)
C6 H6 0.9300
C7 O5 1.2245(19)
C7 C8 1.468(2)
C8 C14 1.394(2)
C8 C9 1.409(2)
C9 C11 1.397(2)
C9 C10 1.499(2)
C10 O4 1.2144(19)
C11 O6 1.3699(18)
C11 C12 1.400(2)
C12 O7 1.355(2)
C12 C13 1.395(2)
C13 C14 1.380(2)
C13 C19 1.505(2)
C14 H14 0.9300
C15 O1 1.429(2)
C15 H15A 0.9600
C15 H15B 0.9600
C15 H15C 0.9600
C16 O2 1.419(2)
C16 H16A 0.9600
C16 H16B 0.9600
C16 H16C 0.9600
C17 O3 1.428(2)
C17 H17A 0.9600
C17 H17B 0.9600
C17 H17C 0.9600
C18 O6 1.425(2)
C18 H18A 0.9600
C18 H18B 0.9600
C18 H18C 0.9600
C19 H19A 0.9600
C19 H19B 0.9600
C19 H19C 0.9600
O7 H7 0.8200

loop_
_geom_hbond_atom_site_label_D
_geom_hbond_atom_site_label_H
_geom_hbond_atom_site_label_A
_geom_hbond_site_symmetry_A
_geom_hbond_distance_DH
_geom_hbond_distance_HA
_geom_hbond_distance_DA
_geom_hbond_angle_DHA
C18 H18A O4 . 0.96 2.53 3.074(3) 116.2
C17 H17A O4 . 0.96 2.60 3.046(3) 108.7
C16 H16A O1 . 0.96 2.50 3.049(3) 116.0
O7 H7 O6 . 0.82 2.19 2.6482(17) 115.5
O7 H7 O3 2_545 0.82 2.02 2.7221(16) 144.1

loop_
_cod_related_entry_id
_cod_related_entry_database
_cod_related_entry_code
1 ChemSpider 136879
